data_4327178
loop_
_publ_author_name
'Jacquelyn T. Price'
'Melanie Lui'
'Nathan D. Jones'
'Paul J. Ragogna'

_publ_contact_author_address
;Department of Chemistry
University of Western Ontario
1151 Richmond St.
London Ontario
Canada
N6A 3K7
;
_publ_contact_author_email pragogna@uwo.ca
_publ_contact_author_name 'Paul J. Ragogna'
_publ_contact_author_phone 519-661-2111
_publ_section_title
;
 Group 15 Pnictenium Cations Supported by a Conjugated Bithiophene
 Backbone
;
_journal_name_full 'Inorganic Chemistry'
_journal_page_first 12810
_journal_page_last 12817
_journal_paper_doi 10.1021/ic201983n
_journal_volume 50
_journal_year 2011
_chemical_formula_moiety 'C60 H48 N2 O2 P3 S2, C F3 O3 S, C H Cl3'
_chemical_formula_sum 'C62 H49 Cl3 F3 N2 O5 P3 Pt S3'
_chemical_formula_weight 1449.56
_chemical_name_systematic
; 
 ? 
;
_space_group_IT_number 14
_symmetry_cell_setting monoclinic
_symmetry_space_group_name_Hall '-P 2ybc'
_symmetry_space_group_name_H-M 'P 1 21/c 1'
_atom_sites_solution_hydrogens geom
_atom_sites_solution_primary direct
_atom_sites_solution_secondary difmap
_audit_creation_method SHELXL-97
_cell_angle_alpha 90.00
_cell_angle_beta 98.91(3)
_cell_angle_gamma 90.00
_cell_formula_units_Z 4
_cell_length_a 19.897(4)
_cell_length_b 11.949(2)
_cell_length_c 25.874(5)
_cell_measurement_reflns_used 41719
_cell_measurement_temperature 150(2)
_cell_measurement_theta_max 27.48
_cell_measurement_theta_min 1.00
_cell_volume 6077(2)
_computing_cell_refinement 'Bruker SMART (Bruker, 1997)'
_computing_data_collection 'Bruker SMART (Bruker, 1997)'
_computing_data_reduction 'Bruker SMART (Bruker, 1997)'
_computing_molecular_graphics 'Bruker SHELXTL (Bruker, 1997)'
_computing_publication_material 'Bruker SHELXTL (Bruker, 1997)'
_computing_structure_refinement 'SHELXL-97 (Sheldrick, 1997)'
_computing_structure_solution 'SHELXS-97 (Sheldrick, 1990)'
_diffrn_ambient_temperature 150(2)
_diffrn_measured_fraction_theta_full .998
_diffrn_measured_fraction_theta_max .998
_diffrn_measurement_device_type 'Bruker PLATFORM diffractometer/SMART 1000 CCD area detector'
_diffrn_measurement_method '\w scans'
_diffrn_radiation_monochromator graphite
_diffrn_radiation_source 'fine-focus sealed tube'
_diffrn_radiation_type MoK\a
_diffrn_radiation_wavelength 0.71073
_diffrn_reflns_av_R_equivalents 0.0380
_diffrn_reflns_av_sigmaI/netI 0.0487
_diffrn_reflns_limit_h_max 25
_diffrn_reflns_limit_h_min -25
_diffrn_reflns_limit_k_max 15
_diffrn_reflns_limit_k_min -15
_diffrn_reflns_limit_l_max 33
_diffrn_reflns_limit_l_min -33
_diffrn_reflns_number 26933
_diffrn_reflns_theta_full 27.46
_diffrn_reflns_theta_max 27.46
_diffrn_reflns_theta_min 1.04
_exptl_absorpt_coefficient_mu 2.683
_exptl_absorpt_correction_T_max 0.9737
_exptl_absorpt_correction_T_min 0.5000
_exptl_absorpt_correction_type multi-scan
_exptl_absorpt_process_details 'SADABS (Sheldrick, 1996)'
_exptl_crystal_colour orange
_exptl_crystal_density_diffrn 1.584
_exptl_crystal_description block
_exptl_crystal_F_000 2896
_exptl_crystal_size_max 0.30
_exptl_crystal_size_mid 0.30
_exptl_crystal_size_min 0.01
_refine_diff_density_max 1.175
_refine_diff_density_min -2.551
_refine_diff_density_rms .305
_refine_ls_extinction_method none
_refine_ls_goodness_of_fit_ref 1.063
_refine_ls_hydrogen_treatment constr
_refine_ls_matrix_type full
_refine_ls_number_parameters 739
_refine_ls_number_reflns 13876
_refine_ls_number_restraints 0
_refine_ls_restrained_S_all 1.063
_refine_ls_R_factor_all 0.0646
_refine_ls_R_factor_gt 0.0388
_refine_ls_shift/su_max 0.001
_refine_ls_shift/su_mean 0.000
_refine_ls_structure_factor_coef Fsqd
_refine_ls_weighting_details 'calc w=1/[\s^2^(Fo^2^)+(0.0839P)^2^+0.0000P] where P=(Fo^2^+2Fc^2^)/3'
_refine_ls_weighting_scheme calc
_refine_ls_wR_factor_gt 0.1009
_refine_ls_wR_factor_ref 0.1329
_reflns_number_gt 10465
_reflns_number_total 13876
_reflns_threshold_expression >2sigma(I)
_cod_data_source_file ic201983n_si_001_8.cif
_cod_data_source_block n10037
_cod_original_cell_volume 6078(2)
_cod_database_code 4327178

loop_
_symmetry_equiv_pos_as_xyz
'x, y, z'
'-x, y+1/2, -z+1/2'
'-x, -y, -z'
'x, -y-1/2, z-1/2'

loop_
_atom_site_label
_atom_site_type_symbol
_atom_site_fract_x
_atom_site_fract_y
_atom_site_fract_z
_atom_site_U_iso_or_equiv
_atom_site_adp_type
_atom_site_occupancy
_atom_site_symmetry_multiplicity
_atom_site_calc_flag
_atom_site_refinement_flags
S1 S 0.10186(6) 0.14704(10) -0.15178(5) 0.0321(3) Uani 1 1 d .
S3 S -0.23375(7) 0.28060(10) 0.29139(5) 0.0341(3) Uani 1 1 d .
P1 P -0.18321(6) -0.07370(10) -0.10889(5) 0.0266(3) Uani 1 1 d .
P3 P -0.23144(6) -0.33723(9) -0.04416(5) 0.0250(2) Uani 1 1 d .
P2 P -0.35166(6) -0.07575(10) -0.04425(5) 0.0282(3) Uani 1 1 d .
S2 S 0.04854(7) -0.02298(11) -0.25966(5) 0.0389(3) Uani 1 1 d .
O5 O -0.29887(18) 0.2717(3) 0.25845(15) 0.0470(9) Uani 1 1 d .
O4 O -0.2245(2) 0.3794(3) 0.32310(16) 0.0529(10) Uani 1 1 d .
O3 O -0.2092(2) 0.1790(3) 0.31670(16) 0.0559(11) Uani 1 1 d .
F3 F -0.1882(2) 0.3997(4) 0.21944(16) 0.0833(13) Uani 1 1 d .
F2 F -0.11110(17) 0.3049(3) 0.26670(16) 0.0655(10) Uani 1 1 d .
F1 F -0.18271(19) 0.2219(3) 0.20819(14) 0.0688(11) Uani 1 1 d .
O2 O -0.31812(18) -0.4106(3) -0.28804(14) 0.0436(9) Uani 1 1 d .
O1 O -0.10952(18) 0.2845(3) 0.08508(12) 0.0388(8) Uani 1 1 d .
C41 C -0.3626(3) 0.1846(5) 0.0579(2) 0.0559(16) Uani 1 1 d .
H41A H -0.3949 0.2396 0.0641 0.067 Uiso 1 1 calc R
Cl3 Cl -0.45849(10) -0.68997(17) 0.18004(8) 0.0768(5) Uani 1 1 d .
C34 C -0.4879(3) 0.1200(5) -0.1748(2) 0.0492(14) Uani 1 1 d .
H34A H -0.5153 0.1616 -0.2014 0.059 Uiso 1 1 calc R
C65 C -0.2129(3) -0.3959(4) 0.13377(19) 0.0368(12) Uani 1 1 d .
H65A H -0.2093 -0.4071 0.1705 0.044 Uiso 1 1 calc R
C18 C -0.0637(3) -0.1299(4) -0.25723(19) 0.0345(11) Uani 1 1 d .
H18A H -0.1015 -0.1784 -0.2665 0.041 Uiso 1 1 calc R
C35 C -0.4177(3) 0.1307(5) -0.1673(2) 0.0471(14) Uani 1 1 d .
H35A H -0.3970 0.1806 -0.1887 0.057 Uiso 1 1 calc R
C36 C -0.3772(3) 0.0696(4) -0.1288(2) 0.0388(12) Uani 1 1 d .
H36A H -0.3290 0.0759 -0.1247 0.047 Uiso 1 1 calc R
C50 C -0.2967(2) -0.4331(4) -0.07485(19) 0.0301(10) Uani 1 1 d .
C60 C -0.0310(3) -0.3951(5) -0.0510(2) 0.0428(13) Uani 1 1 d .
H60A H 0.0110 -0.3612 -0.0368 0.051 Uiso 1 1 calc R
C31 C -0.4075(2) -0.0017(4) -0.09603(18) 0.0309(10) Uani 1 1 d .
C48 C -0.4331(2) -0.2633(4) -0.0525(2) 0.0408(12) Uani 1 1 d .
H48A H -0.4228 -0.2654 -0.0871 0.049 Uiso 1 1 calc R
C55 C -0.3270(3) -0.4107(4) -0.1260(2) 0.0377(12) Uani 1 1 d .
H55A H -0.3154 -0.3442 -0.1427 0.045 Uiso 1 1 calc R
Cl2 Cl -0.44603(10) -0.46072(16) 0.21672(9) 0.0789(6) Uani 1 1 d .
C66 C -0.2526(3) -0.3089(5) 0.1101(2) 0.0389(12) Uani 1 1 d .
H66A H -0.2762 -0.2605 0.1303 0.047 Uiso 1 1 calc R
C53 C -0.3904(3) -0.5808(5) -0.1281(3) 0.0568(17) Uani 1 1 d .
H53A H -0.4229 -0.6310 -0.1461 0.068 Uiso 1 1 calc R
C59 C -0.0316(3) -0.4897(5) -0.0814(2) 0.0398(12) Uani 1 1 d .
H59A H 0.0101 -0.5212 -0.0879 0.048 Uiso 1 1 calc R
C33 C -0.5177(3) 0.0481(5) -0.1429(2) 0.0472(14) Uani 1 1 d .
H33A H -0.5657 0.0398 -0.1480 0.057 Uiso 1 1 calc R
C54 C -0.3735(3) -0.4830(5) -0.1527(2) 0.0491(14) Uani 1 1 d .
H54A H -0.3940 -0.4668 -0.1875 0.059 Uiso 1 1 calc R
C62 C -0.2227(2) -0.3636(4) 0.02629(18) 0.0270(10) Uani 1 1 d .
C16 C 0.0159(3) 0.1683(4) -0.08713(19) 0.0298(10) Uani 1 1 d .
H16A H -0.0050 0.1925 -0.0584 0.036 Uiso 1 1 calc R
C3 C -0.0806(3) 0.1096(4) 0.04586(18) 0.0355(11) Uani 1 1 d .
H3B H -0.0565 0.0832 0.0781 0.043 Uiso 1 1 calc R
C63 C -0.1828(3) -0.4495(4) 0.05077(18) 0.0329(11) Uani 1 1 d .
H63A H -0.1583 -0.4970 0.0309 0.040 Uiso 1 1 calc R
C11 C -0.0935(2) -0.0510(4) -0.16962(17) 0.0248(9) Uani 1 1 d .
C46 C -0.4861(3) -0.3447(4) 0.0158(3) 0.0561(18) Uani 1 1 d .
H46A H -0.5124 -0.4026 0.0279 0.067 Uiso 1 1 calc R
C8 C -0.2917(2) -0.2298(4) -0.25781(18) 0.0323(11) Uani 1 1 d .
H8A H -0.3325 -0.2059 -0.2789 0.039 Uiso 1 1 calc R
C40 C -0.3004(3) 0.1797(5) 0.0900(2) 0.0511(15) Uani 1 1 d .
H40A H -0.2896 0.2316 0.1179 0.061 Uiso 1 1 calc R
C7 C -0.2516(2) -0.1529(4) -0.22780(19) 0.0296(10) Uani 1 1 d .
H7A H -0.2649 -0.0766 -0.2275 0.035 Uiso 1 1 calc R
C21 C -0.2133(2) -0.3777(4) -0.22745(18) 0.0297(10) Uani 1 1 d .
H21A H -0.2006 -0.4543 -0.2272 0.036 Uiso 1 1 calc R
C61 C -0.0912(3) -0.3494(4) -0.0410(2) 0.0352(12) Uani 1 1 d .
H61A H -0.0905 -0.2836 -0.0203 0.042 Uiso 1 1 calc R
C42 C -0.3784(3) 0.1100(5) 0.0166(2) 0.0412(12) Uani 1 1 d .
H42A H -0.4210 0.1151 -0.0057 0.049 Uiso 1 1 calc R
C67 C -0.2572(3) -0.2938(5) 0.05678(19) 0.0355(11) Uani 1 1 d .
H67A H -0.2844 -0.2346 0.0404 0.043 Uiso 1 1 calc R
C39 C -0.2538(3) 0.0984(6) 0.0813(2) 0.0484(14) Uani 1 1 d .
H39A H -0.2111 0.0940 0.1034 0.058 Uiso 1 1 calc R
C23 C -0.1468(2) 0.2524(4) -0.00428(18) 0.0344(11) Uani 1 1 d .
H23A H -0.1689 0.3230 -0.0058 0.041 Uiso 1 1 calc R
C9 C -0.2734(3) -0.3416(4) -0.25758(19) 0.0310(11) Uani 1 1 d .
C64 C -0.1788(3) -0.4660(4) 0.10460(19) 0.0390(12) Uani 1 1 d .
H64A H -0.1525 -0.5260 0.1211 0.047 Uiso 1 1 calc R
C38 C -0.2695(3) 0.0233(5) 0.0403(2) 0.0402(12) Uani 1 1 d .
H38A H -0.2371 -0.0318 0.0344 0.048 Uiso 1 1 calc R
C32 C -0.4779(3) -0.0118(5) -0.1038(2) 0.0419(13) Uani 1 1 d .
H32A H -0.4990 -0.0603 -0.0820 0.050 Uiso 1 1 calc R
C17 C -0.0135(3) -0.1173(5) -0.2862(2) 0.0404(12) Uani 1 1 d .
H17 H -0.0122 -0.1562 -0.3181 0.048 Uiso 1 1 calc R
C22 C -0.1493(3) 0.1887(4) -0.04907(19) 0.0343(11) Uani 1 1 d .
H22A H -0.1725 0.2156 -0.0816 0.041 Uiso 1 1 calc R
C49 C -0.4085(2) -0.1757(4) -0.0191(2) 0.0342(11) Uani 1 1 d .
C13 C -0.0143(2) 0.0887(4) -0.12508(17) 0.0256(9) Uani 1 1 d .
C52 C -0.3601(3) -0.6045(5) -0.0781(3) 0.0529(15) Uani 1 1 d .
H52A H -0.3709 -0.6723 -0.0620 0.064 Uiso 1 1 calc R
C2AV C -0.1768(3) 0.3034(5) 0.2440(2) 0.0460(13) Uani 1 1 d .
C2 C -0.1119(2) 0.2132(4) 0.04316(18) 0.0305(10) Uani 1 1 d .
C70 C -0.4041(3) -0.5755(6) 0.1932(3) 0.069(2) Uani 1 1 d .
H70A H -0.3660 -0.5981 0.2211 0.083 Uiso 1 1 calc R
C1 C -0.0673(3) 0.2525(5) 0.13281(19) 0.0450(13) Uani 1 1 d .
H1A H -0.0702 0.3096 0.1596 0.068 Uiso 1 1 calc R
H1B H -0.0201 0.2456 0.1268 0.068 Uiso 1 1 calc R
H1C H -0.0829 0.1805 0.1447 0.068 Uiso 1 1 calc R
C45 C -0.4618(3) -0.2592(5) 0.0488(3) 0.0548(16) Uani 1 1 d .
H45A H -0.4714 -0.2585 0.0836 0.066 Uiso 1 1 calc R
C56 C -0.1536(2) -0.3994(4) -0.06109(17) 0.0276(10) Uani 1 1 d .
Cl1 Cl -0.36889(13) -0.5357(2) 0.13813(11) 0.1041(8) Uani 1 1 d .
C58 C -0.0922(3) -0.5392(4) -0.10241(19) 0.0355(11) Uani 1 1 d .
H58A H -0.0922 -0.6035 -0.1240 0.043 Uiso 1 1 calc R
C47 C -0.4726(3) -0.3476(4) -0.0353(3) 0.0527(16) Uani 1 1 d .
H47A H -0.4902 -0.4064 -0.0582 0.063 Uiso 1 1 calc R
C10 C -0.3041(3) -0.5275(5) -0.2841(3) 0.0612(18) Uani 1 1 d .
H10A H -0.3392 -0.5685 -0.3074 0.092 Uiso 1 1 calc R
H10B H -0.3040 -0.5521 -0.2479 0.092 Uiso 1 1 calc R
H10C H -0.2595 -0.5424 -0.2942 0.092 Uiso 1 1 calc R
C57 C -0.1531(2) -0.4950(4) -0.09208(17) 0.0286(10) Uani 1 1 d .
H57A H -0.1948 -0.5300 -0.1062 0.034 Uiso 1 1 calc R
C44 C -0.4231(3) -0.1735(5) 0.0318(2) 0.0438(13) Uani 1 1 d .
H44A H -0.4068 -0.1140 0.0548 0.053 Uiso 1 1 calc R
C15 C 0.0771(3) 0.2056(4) -0.09621(19) 0.0342(11) Uani 1 1 d .
H15 H 0.1038 0.2583 -0.0745 0.041 Uiso 1 1 calc R
C51 C -0.3143(3) -0.5312(4) -0.0509(2) 0.0383(12) Uani 1 1 d .
H51A H -0.2946 -0.5473 -0.0159 0.046 Uiso 1 1 calc R
C25 C 0.0058(2) 0.0010(4) -0.20708(17) 0.0276(10) Uani 1 1 d .
N2 N -0.15210(18) -0.1097(3) -0.16272(14) 0.0256(8) Uani 1 1 d .
N1 N -0.11984(19) 0.0161(3) -0.09244(14) 0.0262(8) Uani 1 1 d .
C6 C -0.1908(2) -0.1887(4) -0.19769(17) 0.0258(9) Uani 1 1 d .
C19 C -0.0540(2) -0.0623(4) -0.21080(17) 0.0272(10) Uani 1 1 d .
C4 C -0.0845(2) 0.0449(4) 0.00134(18) 0.0322(11) Uani 1 1 d .
H4B H -0.0643 -0.0273 0.0033 0.039 Uiso 1 1 calc R
C14 C 0.0263(2) 0.0722(4) -0.16439(17) 0.0269(10) Uani 1 1 d .
C5 C -0.1176(2) 0.0845(4) -0.04609(17) 0.0259(9) Uani 1 1 d .
C37 C -0.3319(2) 0.0277(4) 0.00772(18) 0.0309(10) Uani 1 1 d .
C20 C -0.1723(2) -0.3000(4) -0.19783(18) 0.0294(10) Uani 1 1 d .
H20A H -0.1310 -0.3237 -0.1774 0.035 Uiso 1 1 calc R
C12 C -0.0742(2) 0.0223(4) -0.12852(17) 0.0257(9) Uani 1 1 d .
Pt1 Pt -0.253538(8) -0.154355(14) -0.067832(6) 0.02447(7) Uani 1 1 d .

loop_
_atom_site_aniso_label
_atom_site_aniso_U_11
_atom_site_aniso_U_22
_atom_site_aniso_U_33
_atom_site_aniso_U_23
_atom_site_aniso_U_13
_atom_site_aniso_U_12
S1 0.0274(6) 0.0337(7) 0.0355(6) 0.0023(5) 0.0059(5) -0.0074(5)
S3 0.0379(7) 0.0296(6) 0.0336(6) -0.0024(5) 0.0014(5) -0.0003(5)
P1 0.0267(6) 0.0228(6) 0.0322(6) 0.0009(5) 0.0107(5) -0.0026(5)
P3 0.0247(6) 0.0237(6) 0.0273(6) -0.0015(4) 0.0063(5) -0.0025(5)
P2 0.0227(6) 0.0295(6) 0.0338(6) 0.0018(5) 0.0089(5) 0.0006(5)
S2 0.0358(7) 0.0441(8) 0.0411(7) -0.0088(6) 0.0193(6) -0.0115(6)
O5 0.036(2) 0.045(2) 0.056(2) -0.0073(18) -0.0061(18) 0.0056(17)
O4 0.060(3) 0.046(2) 0.055(2) -0.025(2) 0.016(2) -0.012(2)
O3 0.066(3) 0.043(2) 0.054(3) 0.0188(19) -0.006(2) 0.000(2)
F3 0.116(4) 0.063(3) 0.076(3) 0.030(2) 0.031(3) -0.005(2)
F2 0.042(2) 0.063(2) 0.093(3) -0.030(2) 0.017(2) -0.0107(18)
F1 0.071(2) 0.082(3) 0.058(2) -0.037(2) 0.0250(19) -0.020(2)
O2 0.042(2) 0.0269(19) 0.055(2) -0.0057(16) -0.0149(18) 0.0008(16)
O1 0.049(2) 0.036(2) 0.0311(18) -0.0050(15) 0.0038(16) 0.0045(16)
C41 0.059(4) 0.049(3) 0.058(4) -0.015(3) 0.005(3) 0.019(3)
Cl3 0.0691(12) 0.0679(11) 0.0861(13) 0.0075(10) -0.0115(10) -0.0234(10)
C34 0.047(4) 0.054(3) 0.043(3) 0.008(3) -0.001(3) 0.016(3)
C65 0.041(3) 0.043(3) 0.027(2) 0.002(2) 0.009(2) -0.002(2)
C18 0.036(3) 0.034(3) 0.036(3) -0.005(2) 0.013(2) -0.008(2)
C35 0.054(4) 0.047(3) 0.041(3) 0.013(3) 0.009(3) 0.009(3)
C36 0.036(3) 0.042(3) 0.039(3) 0.006(2) 0.007(2) 0.003(2)
C50 0.022(2) 0.031(3) 0.038(3) -0.005(2) 0.007(2) 0.0000(19)
C60 0.030(3) 0.049(3) 0.048(3) -0.007(3) 0.005(2) -0.007(2)
C31 0.029(2) 0.031(3) 0.033(2) 0.000(2) 0.004(2) 0.000(2)
C48 0.028(3) 0.034(3) 0.063(3) 0.000(3) 0.017(2) -0.001(2)
C55 0.034(3) 0.037(3) 0.043(3) -0.007(2) 0.009(2) -0.001(2)
Cl2 0.0651(11) 0.0618(11) 0.1048(15) 0.0072(10) -0.0022(11) -0.0079(9)
C66 0.045(3) 0.042(3) 0.032(3) 0.001(2) 0.014(2) 0.003(3)
C53 0.040(3) 0.051(4) 0.076(4) -0.019(3) -0.002(3) -0.014(3)
C59 0.028(3) 0.048(3) 0.045(3) 0.001(2) 0.012(2) 0.005(2)
C33 0.034(3) 0.053(4) 0.052(3) 0.003(3) -0.002(3) 0.006(3)
C54 0.038(3) 0.053(4) 0.052(3) -0.011(3) -0.008(3) -0.003(3)
C62 0.027(2) 0.024(2) 0.031(2) -0.0012(18) 0.0079(19) -0.0031(18)
C16 0.034(3) 0.025(2) 0.030(2) 0.0006(18) 0.004(2) -0.0040(19)
C3 0.042(3) 0.036(3) 0.027(2) 0.004(2) 0.001(2) 0.011(2)
C63 0.041(3) 0.027(2) 0.032(2) 0.0009(19) 0.007(2) -0.002(2)
C11 0.021(2) 0.024(2) 0.030(2) 0.0014(18) 0.0065(18) -0.0009(17)
C46 0.051(4) 0.033(3) 0.092(5) 0.015(3) 0.035(4) 0.002(3)
C8 0.032(3) 0.027(2) 0.035(2) 0.000(2) -0.005(2) 0.002(2)
C40 0.053(4) 0.051(4) 0.049(3) -0.019(3) 0.007(3) 0.002(3)
C7 0.033(3) 0.019(2) 0.036(3) 0.0059(18) 0.004(2) 0.0027(18)
C21 0.028(3) 0.025(2) 0.035(3) 0.0011(19) 0.003(2) 0.0021(19)
C61 0.030(3) 0.037(3) 0.039(3) -0.011(2) 0.006(2) -0.002(2)
C42 0.033(3) 0.045(3) 0.045(3) -0.005(3) 0.004(2) 0.007(2)
C67 0.033(3) 0.038(3) 0.036(3) 0.001(2) 0.010(2) 0.004(2)
C39 0.039(3) 0.064(4) 0.041(3) -0.006(3) 0.004(2) -0.003(3)
C23 0.037(3) 0.027(3) 0.038(3) -0.001(2) 0.000(2) 0.009(2)
C9 0.035(3) 0.026(3) 0.031(2) 0.0010(19) 0.001(2) -0.0007(19)
C64 0.046(3) 0.034(3) 0.036(3) 0.004(2) 0.005(2) 0.001(2)
C38 0.030(3) 0.046(3) 0.046(3) -0.005(2) 0.009(2) 0.003(2)
C32 0.034(3) 0.047(3) 0.046(3) 0.002(2) 0.007(2) 0.001(2)
C17 0.041(3) 0.045(3) 0.038(3) -0.010(2) 0.016(2) -0.010(3)
C22 0.042(3) 0.026(2) 0.033(3) 0.001(2) 0.001(2) 0.003(2)
C49 0.024(2) 0.033(3) 0.048(3) 0.008(2) 0.012(2) 0.007(2)
C13 0.025(2) 0.021(2) 0.029(2) 0.0031(18) 0.0018(18) -0.0008(18)
C52 0.039(3) 0.038(3) 0.082(5) 0.001(3) 0.008(3) -0.013(3)
C2AV 0.056(4) 0.036(3) 0.046(3) -0.007(3) 0.011(3) -0.004(3)
C2 0.031(3) 0.031(3) 0.032(2) -0.003(2) 0.010(2) -0.001(2)
C70 0.048(4) 0.066(4) 0.086(5) 0.015(4) -0.015(4) -0.010(3)
C1 0.056(4) 0.052(3) 0.026(2) -0.006(2) 0.002(2) 0.009(3)
C45 0.061(4) 0.048(4) 0.066(4) 0.017(3) 0.041(3) 0.006(3)
C56 0.027(2) 0.029(3) 0.028(2) 0.0018(19) 0.0059(19) -0.0050(19)
Cl1 0.0950(17) 0.0970(17) 0.128(2) 0.0134(15) 0.0408(15) -0.0228(13)
C58 0.038(3) 0.032(3) 0.038(3) -0.003(2) 0.013(2) 0.003(2)
C47 0.042(3) 0.029(3) 0.090(5) 0.000(3) 0.020(3) -0.001(2)
C10 0.057(4) 0.032(3) 0.084(5) -0.015(3) -0.024(3) 0.002(3)
C57 0.030(2) 0.026(2) 0.030(2) -0.0009(19) 0.007(2) -0.0002(19)
C44 0.041(3) 0.042(3) 0.052(3) 0.011(3) 0.019(3) 0.005(2)
C15 0.040(3) 0.029(3) 0.033(3) 0.001(2) 0.003(2) -0.005(2)
C51 0.032(3) 0.030(3) 0.053(3) -0.003(2) 0.006(2) -0.004(2)
C25 0.026(2) 0.029(2) 0.029(2) 0.0021(19) 0.0089(19) 0.0002(19)
N2 0.0243(19) 0.0236(19) 0.0295(19) -0.0011(16) 0.0062(16) -0.0028(16)
N1 0.029(2) 0.024(2) 0.0275(19) 0.0003(15) 0.0079(16) 0.0014(16)
C6 0.026(2) 0.025(2) 0.027(2) 0.0005(18) 0.0066(19) -0.0034(19)
C19 0.026(2) 0.027(2) 0.030(2) 0.0012(18) 0.0070(19) -0.0017(18)
C4 0.037(3) 0.027(2) 0.034(2) 0.005(2) 0.010(2) 0.010(2)
C14 0.026(2) 0.025(2) 0.029(2) 0.0056(18) 0.0057(19) 0.0018(18)
C5 0.027(2) 0.023(2) 0.029(2) -0.0001(18) 0.0076(19) -0.0012(18)
C37 0.031(3) 0.031(3) 0.032(2) 0.004(2) 0.010(2) -0.001(2)
C20 0.026(2) 0.027(2) 0.035(2) 0.000(2) 0.003(2) 0.0024(19)
C12 0.026(2) 0.024(2) 0.029(2) 0.0048(18) 0.0079(18) -0.0002(18)
Pt1 0.02354(11) 0.02367(11) 0.02734(11) -0.00019(7) 0.00752(7) -0.00177(7)

loop_
_atom_type_symbol
_atom_type_description
_atom_type_scat_dispersion_real
_atom_type_scat_dispersion_imag
_atom_type_scat_source
C C .0033 .0016 'International Tables Vol C Tables 4.2.6.8 and 6.1.1.4'
H H .0000 .0000 'International Tables Vol C Tables 4.2.6.8 and 6.1.1.4'
N N .0061 .0033 'International Tables Vol C Tables 4.2.6.8 and 6.1.1.4'
O O .0106 .0060 'International Tables Vol C Tables 4.2.6.8 and 6.1.1.4'
F F .0171 .0103 'International Tables Vol C Tables 4.2.6.8 and 6.1.1.4'
P P .1023 .0942 'International Tables Vol C Tables 4.2.6.8 and 6.1.1.4'
S S .1246 .1234 'International Tables Vol C Tables 4.2.6.8 and 6.1.1.4'
Pt Pt -1.7033 8.3905 'International Tables Vol C Tables 4.2.6.8 and 6.1.1.4'
Cl Cl .1484 .1585 'International Tables Vol C Tables 4.2.6.8 and 6.1.1.4'

loop_
_geom_angle_atom_site_label_1
_geom_angle_atom_site_label_2
_geom_angle_atom_site_label_3
_geom_angle
C14 S1 C15 90.8(2)
O3 S3 O4 115.7(3)
O3 S3 O5 114.9(2)
O4 S3 O5 115.0(2)
O3 S3 C2AV 103.4(3)
O4 S3 C2AV 103.0(3)
O5 S3 C2AV 102.1(3)
N1 P1 N2 90.90(18)
N1 P1 Pt1 134.49(14)
N2 P1 Pt1 131.48(14)
C50 P3 C56 102.3(2)
C50 P3 C62 106.1(2)
C56 P3 C62 102.4(2)
C50 P3 Pt1 112.91(16)
C56 P3 Pt1 117.19(15)
C62 P3 Pt1 114.49(15)
C37 P2 C31 104.4(2)
C37 P2 C49 104.7(2)
C31 P2 C49 103.8(2)
C37 P2 Pt1 111.88(16)
C31 P2 Pt1 116.16(16)
C49 P2 Pt1 114.72(16)
C17 S2 C25 90.7(2)
C9 O2 C10 116.5(4)
C2 O1 C1 117.3(4)
C40 C41 C42 120.7(5)
C40 C41 H41A 119.7
C42 C41 H41A 119.7
C33 C34 C35 119.2(5)
C33 C34 H34A 120.4
C35 C34 H34A 120.4
C64 C65 C66 120.6(5)
C64 C65 H65A 119.7
C66 C65 H65A 119.7
C17 C18 C19 112.8(5)
C17 C18 H18A 123.6
C19 C18 H18A 123.6
C36 C35 C34 120.9(6)
C36 C35 H35A 119.6
C34 C35 H35A 119.6
C35 C36 C31 119.8(5)
C35 C36 H36A 120.1
C31 C36 H36A 120.1
C55 C50 C51 118.8(5)
C55 C50 P3 117.9(4)
C51 C50 P3 123.1(4)
C61 C60 C59 120.1(5)
C61 C60 H60A 120.0
C59 C60 H60A 120.0
C32 C31 C36 118.9(5)
C32 C31 P2 123.2(4)
C36 C31 P2 117.9(4)
C47 C48 C49 120.3(6)
C47 C48 H48A 119.8
C49 C48 H48A 119.8
C54 C55 C50 121.0(5)
C54 C55 H55A 119.5
C50 C55 H55A 119.5
C67 C66 C65 118.9(5)
C67 C66 H66A 120.6
C65 C66 H66A 120.6
C52 C53 C54 120.2(5)
C52 C53 H53A 119.9
C54 C53 H53A 119.9
C58 C59 C60 120.6(5)
C58 C59 H59A 119.7
C60 C59 H59A 119.7
C32 C33 C34 120.5(5)
C32 C33 H33A 119.7
C34 C33 H33A 119.7
C55 C54 C53 119.3(6)
C55 C54 H54A 120.4
C53 C54 H54A 120.4
C63 C62 C67 118.6(5)
C63 C62 P3 122.8(4)
C67 C62 P3 118.6(4)
C15 C16 C13 113.2(4)
C15 C16 H16A 123.4
C13 C16 H16A 123.4
C4 C3 C2 119.5(4)
C4 C3 H3B 120.2
C2 C3 H3B 120.2
C62 C63 C64 120.0(5)
C62 C63 H63A 120.0
C64 C63 H63A 120.0
C12 C11 N2 111.0(4)
C12 C11 C19 120.9(4)
N2 C11 C19 128.1(4)
C45 C46 C47 120.7(5)
C45 C46 H46A 119.6
C47 C46 H46A 119.6
C7 C8 C9 120.8(4)
C7 C8 H8A 119.6
C9 C8 H8A 119.6
C41 C40 C39 119.5(5)
C41 C40 H40A 120.3
C39 C40 H40A 120.3
C8 C7 C6 119.1(4)
C8 C7 H7A 120.5
C6 C7 H7A 120.5
C20 C21 C9 118.9(4)
C20 C21 H21A 120.5
C9 C21 H21A 120.5
C60 C61 C56 120.5(5)
C60 C61 H61A 119.8
C56 C61 H61A 119.8
C41 C42 C37 120.2(5)
C41 C42 H42A 119.9
C37 C42 H42A 119.9
C66 C67 C62 121.6(5)
C66 C67 H67A 119.2
C62 C67 H67A 119.2
C40 C39 C38 120.1(5)
C40 C39 H39A 119.9
C38 C39 H39A 119.9
C22 C23 C2 120.1(4)
C22 C23 H23A 119.9
C2 C23 H23A 119.9
O2 C9 C8 115.5(4)
O2 C9 C21 124.2(4)
C8 C9 C21 120.3(4)
C65 C64 C63 120.3(5)
C65 C64 H64A 119.8
C63 C64 H64A 119.8
C39 C38 C37 120.8(5)
C39 C38 H38A 119.6
C37 C38 H38A 119.6
C33 C32 C31 120.6(5)
C33 C32 H32A 119.7
C31 C32 H32A 119.7
C18 C17 S2 113.3(4)
C18 C17 H17 123.3
S2 C17 H17 123.3
C23 C22 C5 119.3(4)
C23 C22 H22A 120.4
C5 C22 H22A 120.4
C44 C49 C48 119.7(5)
C44 C49 P2 123.7(4)
C48 C49 P2 116.4(4)
C14 C13 C12 116.5(4)
C14 C13 C16 111.3(4)
C12 C13 C16 132.2(4)
C53 C52 C51 120.6(6)
C53 C52 H52A 119.7
C51 C52 H52A 119.7
F3 C2AV F1 108.1(5)
F3 C2AV F2 106.3(5)
F1 C2AV F2 106.6(5)
F3 C2AV S3 112.3(4)
F1 C2AV S3 111.3(4)
F2 C2AV S3 111.9(4)
O1 C2 C3 123.7(4)
O1 C2 C23 116.0(4)
C3 C2 C23 120.3(4)
Cl3 C70 Cl1 111.7(4)
Cl3 C70 Cl2 111.4(4)
Cl1 C70 Cl2 109.9(4)
Cl3 C70 H70A 107.9
Cl1 C70 H70A 107.9
Cl2 C70 H70A 107.9
O1 C1 H1A 109.5
O1 C1 H1B 109.5
H1A C1 H1B 109.5
O1 C1 H1C 109.5
H1A C1 H1C 109.5
H1B C1 H1C 109.5
C46 C45 C44 120.7(6)
C46 C45 H45A 119.7
C44 C45 H45A 119.7
C57 C56 C61 118.5(4)
C57 C56 P3 123.4(3)
C61 C56 P3 118.1(4)
C59 C58 C57 119.9(5)
C59 C58 H58A 120.0
C57 C58 H58A 120.0
C46 C47 C48 119.2(6)
C46 C47 H47A 120.4
C48 C47 H47A 120.4
O2 C10 H10A 109.5
O2 C10 H10B 109.5
H10A C10 H10B 109.5
O2 C10 H10C 109.5
H10A C10 H10C 109.5
H10B C10 H10C 109.5
C58 C57 C56 120.4(4)
C58 C57 H57A 119.8
C56 C57 H57A 119.8
C49 C44 C45 119.4(6)
C49 C44 H44A 120.3
C45 C44 H44A 120.3
C16 C15 S1 112.9(4)
C16 C15 H15 123.5
S1 C15 H15 123.5
C52 C51 C50 120.0(5)
C52 C51 H51A 120.0
C50 C51 H51A 120.0
C19 C25 C14 121.5(4)
C19 C25 S2 111.8(3)
C14 C25 S2 126.7(4)
C11 N2 C6 128.5(4)
C11 N2 P1 113.8(3)
C6 N2 P1 117.5(3)
C12 N1 C5 125.6(4)
C12 N1 P1 114.1(3)
C5 N1 P1 120.2(3)
C20 C6 C7 120.0(4)
C20 C6 N2 121.0(4)
C7 C6 N2 118.6(4)
C25 C19 C11 117.3(4)
C25 C19 C18 111.4(4)
C11 C19 C18 131.3(4)
C3 C4 C5 120.5(4)
C3 C4 H4B 119.8
C5 C4 H4B 119.8
C25 C14 C13 121.6(4)
C25 C14 S1 126.7(4)
C13 C14 S1 111.7(3)
C4 C5 C22 120.3(4)
C4 C5 N1 119.5(4)
C22 C5 N1 120.2(4)
C38 C37 C42 118.7(5)
C38 C37 P2 119.4(4)
C42 C37 P2 121.8(4)
C6 C20 C21 120.9(4)
C6 C20 H20A 119.6
C21 C20 H20A 119.6
C11 C12 N1 110.3(4)
C11 C12 C13 122.0(4)
N1 C12 C13 127.6(4)
P1 Pt1 P3 116.99(5)
P1 Pt1 P2 126.42(5)
P3 Pt1 P2 116.59(4)

loop_
_geom_bond_atom_site_label_1
_geom_bond_atom_site_label_2
_geom_bond_distance
S1 C14 1.737(5)
S1 C15 1.738(5)
S3 O3 1.429(4)
S3 O4 1.434(4)
S3 O5 1.440(4)
S3 C2AV 1.813(6)
P1 N1 1.660(4)
P1 N2 1.666(4)
P1 Pt1 2.1157(12)
P3 C50 1.820(5)
P3 C56 1.831(5)
P3 C62 1.832(5)
P3 Pt1 2.2935(12)
P2 C37 1.824(5)
P2 C31 1.830(5)
P2 C49 1.832(5)
P2 Pt1 2.3315(13)
S2 C17 1.733(5)
S2 C25 1.737(5)
F3 C2AV 1.318(7)
F2 C2AV 1.348(7)
F1 C2AV 1.337(6)
O2 C9 1.370(6)
O2 C10 1.425(6)
O1 C2 1.374(5)
O1 C1 1.433(6)
C41 C40 1.381(8)
C41 C42 1.390(8)
C41 H41A 0.9500
Cl3 C70 1.744(7)
C34 C33 1.386(8)
C34 C35 1.387(8)
C34 H34A 0.9500
C65 C64 1.374(7)
C65 C66 1.390(8)
C65 H65A 0.9500
C18 C17 1.348(7)
C18 C19 1.436(6)
C18 H18A 0.9500
C35 C36 1.387(7)
C35 H35A 0.9500
C36 C31 1.403(7)
C36 H36A 0.9500
C50 C55 1.393(7)
C50 C51 1.394(7)
C60 C61 1.377(7)
C60 C59 1.377(7)
C60 H60A 0.9500
C31 C32 1.391(7)
C48 C47 1.393(7)
C48 C49 1.398(7)
C48 H48A 0.9500
C55 C54 1.372(7)
C55 H55A 0.9500
Cl2 C70 1.762(8)
C66 C67 1.381(7)
C66 H66A 0.9500
C53 C52 1.370(9)
C53 C54 1.395(9)
C53 H53A 0.9500
C59 C58 1.377(7)
C59 H59A 0.9500
C33 C32 1.384(7)
C33 H33A 0.9500
C54 H54A 0.9500
C62 C63 1.388(6)
C62 C67 1.400(7)
C16 C15 1.352(7)
C16 C13 1.431(6)
C16 H16A 0.9500
C3 C4 1.380(7)
C3 C2 1.383(7)
C3 H3B 0.9500
C63 C64 1.397(6)
C63 H63A 0.9500
C11 C12 1.386(6)
C11 N2 1.395(5)
C11 C19 1.426(6)
C46 C45 1.372(9)
C46 C47 1.388(9)
C46 H46A 0.9500
C8 C7 1.376(6)
C8 C9 1.385(6)
C8 H8A 0.9500
C40 C39 1.385(8)
C40 H40A 0.9500
C7 C6 1.401(6)
C7 H7A 0.9500
C21 C20 1.386(7)
C21 C9 1.390(7)
C21 H21A 0.9500
C61 C56 1.403(6)
C61 H61A 0.9500
C42 C37 1.393(7)
C42 H42A 0.9500
C67 H67A 0.9500
C39 C38 1.388(8)
C39 H39A 0.9500
C23 C22 1.381(7)
C23 C2 1.394(6)
C23 H23A 0.9500
C64 H64A 0.9500
C38 C37 1.390(7)
C38 H38A 0.9500
C32 H32A 0.9500
C17 H17 0.9500
C22 C5 1.393(6)
C22 H22A 0.9500
C49 C44 1.393(8)
C13 C14 1.407(6)
C13 C12 1.423(6)
C52 C51 1.377(7)
C52 H52A 0.9500
C70 Cl1 1.749(8)
C70 H70A 1.0000
C1 H1A 0.9800
C1 H1B 0.9800
C1 H1C 0.9800
C45 C44 1.393(8)
C45 H45A 0.9500
C56 C57 1.397(6)
C58 C57 1.385(7)
C58 H58A 0.9500
C47 H47A 0.9500
C10 H10A 0.9800
C10 H10B 0.9800
C10 H10C 0.9800
C57 H57A 0.9500
C44 H44A 0.9500
C15 H15 0.9500
C51 H51A 0.9500
C25 C19 1.399(6)
C25 C14 1.404(6)
N2 C6 1.444(6)
N1 C12 1.401(6)
N1 C5 1.446(5)
C6 C20 1.380(6)
C4 C5 1.383(6)
C4 H4B 0.9500
C20 H20A 0.9500
